data_7132873
loop_
_publ_author_name
'Karpiuk, Thomas E.'
'Mahato, Samyadeb'
'Storr, Tim'
'Leznoff, Daniel B.'

_publ_section_title
;
 Unusually short unsupported Au(III)&#x22ef;Au(III) aurophilic contacts in
 emissive lanthanide tetracyanoaurate(III) complexes.
;
_journal_issue 29
_journal_name_full 'Chemical communications (Cambridge, England)'
_journal_page_first 3914
_journal_page_last 3917
_journal_paper_doi 10.1039/d4cc00468j
_journal_volume 60
_journal_year 2024
_chemical_formula_moiety 'C40 H32 Eu N8 O8, 3(C4 Au N4), 1.253(H2 O)'
_chemical_formula_sum 'C52 H34.51 Au3 Eu N20 O9.25'
_chemical_formula_weight 1830.40
_chemical_name_systematic 'tetrakis(N,N'-dioxide-2,2'-bipyridyl)europium(III) tetracyanoaurate(III) hydrate'
_space_group_crystal_system orthorhombic
_space_group_IT_number 61
_space_group_name_Hall '-P 2ac 2ab'
_space_group_name_H-M_alt 'P b c a'
_atom_sites_solution_hydrogens mixed
_atom_sites_solution_primary isomor
_atom_sites_solution_secondary isomor
_audit_creation_date 2023-09-01
_audit_creation_method
;
Olex2 1.5
(compiled 2023.08.24 svn.re1ec1418 for OlexSys, GUI svn.r6817)
;
_audit_update_record
;
2024-01-10 deposited with the CCDC.	2024-03-08 downloaded from the CCDC.
;
_cell_angle_alpha 90
_cell_angle_beta 90
_cell_angle_gamma 90
_cell_formula_units_Z 8
_cell_length_a 20.1041(11)
_cell_length_b 23.8591(14)
_cell_length_c 23.9360(14)
_cell_measurement_reflns_used 9153
_cell_measurement_temperature 100.10
_cell_measurement_theta_max 27.533
_cell_measurement_theta_min 2.156
_cell_volume 11481.3(11)
_computing_cell_refinement 'SAINT V8.40B (Bruker, 2022)'
_computing_data_reduction 'SAINT V8.40B (Bruker, 2022)'
_computing_molecular_graphics 'Olex2 1.5 (Dolomanov et al., 2009)'
_computing_publication_material 'Olex2 1.5 (Dolomanov et al., 2009)'
_computing_structure_refinement 'SHELXL 2019/1 (Sheldrick, 2015)'
_diffrn_ambient_temperature 100.10
_diffrn_measured_fraction_theta_full 0.999
_diffrn_measured_fraction_theta_max 0.995
_diffrn_measurement_device 'Three-circle diffractometer'
_diffrn_measurement_method '\f and \w scans'
_diffrn_radiation_collimation 'Pinhole collimator'
_diffrn_radiation_detector 'Bruker Photon II 14 charge-integrating pixel array (CPAD) area detector'
_diffrn_radiation_monochromator 'Horizonally mounted graphite crystal'
_diffrn_radiation_probe x-ray
_diffrn_radiation_type MoK\a
_diffrn_radiation_wavelength 0.71073
_diffrn_reflns_av_R_equivalents 0.0797
_diffrn_reflns_av_unetI/netI 0.0453
_diffrn_reflns_Laue_measured_fraction_full 0.999
_diffrn_reflns_Laue_measured_fraction_max 0.995
_diffrn_reflns_limit_h_max 26
_diffrn_reflns_limit_h_min -26
_diffrn_reflns_limit_k_max 31
_diffrn_reflns_limit_k_min -27
_diffrn_reflns_limit_l_max 31
_diffrn_reflns_limit_l_min -31
_diffrn_reflns_number 113867
_diffrn_reflns_point_group_measured_fraction_full 0.999
_diffrn_reflns_point_group_measured_fraction_max 0.995
_diffrn_reflns_theta_full 25.242
_diffrn_reflns_theta_max 27.604
_diffrn_reflns_theta_min 1.574
_diffrn_source 'Sealed tube'
_diffrn_source_type 'Sealed X-ray tube with a TRIUMPH monochromator'
_exptl_absorpt_coefficient_mu 8.794
_exptl_absorpt_correction_T_max 0.1082
_exptl_absorpt_correction_T_min 0.0609
_exptl_absorpt_correction_type multi-scan
_exptl_absorpt_process_details
;
SADABS-2016/2 (Bruker, 2022) was used for absorption correction.
wR2(int) was 0.0969 before and 0.0745 after correction.
The Ratio of minimum to maximum transmission is 0.5628.
The \l/2 correction factor is Not present.
;
_exptl_crystal_colour colourless
_exptl_crystal_density_diffrn 2.118
_exptl_crystal_description irregular
_exptl_crystal_F_000 6884
_exptl_crystal_recrystallization_method 'Re-crystallisation from solvent: Water'
_exptl_crystal_size_max 0.345
_exptl_crystal_size_mid 0.257
_exptl_crystal_size_min 0.21
_refine_diff_density_max 1.680
_refine_diff_density_min -1.330
_refine_diff_density_rms 0.169
_refine_ls_extinction_method none
_refine_ls_goodness_of_fit_ref 1.019
_refine_ls_hydrogen_treatment constr
_refine_ls_matrix_type full
_refine_ls_number_parameters 782
_refine_ls_number_reflns 13246
_refine_ls_number_restraints 0
_refine_ls_restrained_S_all 1.019
_refine_ls_R_factor_all 0.0576
_refine_ls_R_factor_gt 0.0355
_refine_ls_shift/su_max 0.002
_refine_ls_shift/su_mean 0.000
_refine_ls_structure_factor_coef Fsqd
_refine_ls_weighting_details 'w=1/[\s^2^(Fo^2^)+(0.0212P)^2^+36.7086P] where P=(Fo^2^+2Fc^2^)/3'
_refine_ls_weighting_scheme calc
_refine_ls_wR_factor_gt 0.0697
_refine_ls_wR_factor_ref 0.0769
_reflns_Friedel_coverage 0.000
_reflns_number_gt 9819
_reflns_number_total 13246
_reflns_threshold_expression 'I > 2\s(I)'
_cod_data_source_file d4cc00468j2.cif
_cod_data_source_block Eu_4bipyO2_3AuCN4
_cod_depositor_comments 'Adding full bibliography for 7132871--7132874.cif.'
_cod_database_code 7132873
_shelx_shelxl_version_number 2019/1
_shelx_space_group_comment
;
The symmetry employed for this shelxl refinement is uniquely defined
by the following loop, which should always be used as a source of
symmetry information in preference to the above space-group names.
They are only intended as comments.
;
_shelx_estimated_absorpt_t_max 0.260
_shelx_estimated_absorpt_t_min 0.151
_exptl_absorpt_special_details
;
Additional spherical absorption correction applied:
mu*crystal_size_min = 1.85.
;
_olex2_refinement_description
;
1. Fixed Uiso
 At 1.2 times of:
  All C(H) groups
 At 1.5 times of:
  All O(H,H) groups
2. Others
 Sof(O10)=Sof(H10A)=Sof(H10B)=FVAR(1)
3.a Free rotating group:
 O9(H9A,H9B), O10(H10A,H10B)
3.b Aromatic/amide H refined with riding coordinates:
 C13(H13), C14(H14), C15(H15), C16(H16), C19(H19), C20(H20), C21(H21),
 C22(H22), C23(H23), C24(H24), C25(H25), C26(H26), C29(H29), C30(H30), C31(H31),
  C32(H32), C33(H33), C34(H34), C35(H35), C36(H36), C39(H39), C40(H40),
 C41(H41), C42(H42), C43(H43), C44(H44), C45(H45), C46(H46), C49(H49), C50(H50),
  C51(H51), C52(H52)
;
_olex2_submission_special_instructions 'No special instructions were received'

loop_
_space_group_symop_operation_xyz
'x, y, z'
'-x+1/2, -y, z+1/2'
'-x, y+1/2, -z+1/2'
'x+1/2, -y+1/2, -z'
'-x, -y, -z'
'x-1/2, y, -z-1/2'
'x, -y-1/2, z-1/2'
'-x-1/2, y-1/2, z'

loop_
_atom_site_label
_atom_site_type_symbol
_atom_site_fract_x
_atom_site_fract_y
_atom_site_fract_z
_atom_site_U_iso_or_equiv
_atom_site_adp_type
_atom_site_occupancy
_atom_site_site_symmetry_order
_atom_site_calc_flag
_atom_site_refinement_flags_posn
_atom_site_refinement_flags_adp
_atom_site_refinement_flags_occupancy
_atom_site_disorder_assembly
_atom_site_disorder_group
Au1 Au 0.12151(2) 0.25196(2) 0.30939(2) 0.02017(5) Uani 1 1 d . . . . .
Au2 Au 0.28885(2) 0.24617(2) 0.32423(2) 0.01956(5) Uani 1 1 d . . . . .
Au3 Au 0.46037(2) 0.24634(2) 0.32883(2) 0.02305(6) Uani 1 1 d . . . . .
N1 N 0.1187(3) 0.3051(2) 0.1887(2) 0.0327(12) Uani 1 1 d . . . . .
N2 N 0.1171(3) 0.3728(2) 0.3611(2) 0.0326(12) Uani 1 1 d . . . . .
N3 N 0.1251(3) 0.1977(2) 0.4290(2) 0.0285(11) Uani 1 1 d . . . . .
N4 N 0.1292(3) 0.1299(2) 0.2606(2) 0.0344(13) Uani 1 1 d . . . . .
N5 N 0.2754(3) 0.3620(2) 0.2628(2) 0.0303(12) Uani 1 1 d . . . . .
N6 N 0.2833(3) 0.3068(2) 0.4409(2) 0.0303(12) Uani 1 1 d . . . . .
N7 N 0.3072(3) 0.1289(2) 0.3817(2) 0.0309(12) Uani 1 1 d . . . . .
N8 N 0.2927(3) 0.1896(2) 0.2053(2) 0.0322(12) Uani 1 1 d . . . . .
N9 N 0.4391(3) 0.3768(2) 0.3388(2) 0.0354(13) Uani 1 1 d . . . . .
N10 N 0.4533(3) 0.2346(2) 0.4591(2) 0.0385(14) Uani 1 1 d . . . . .
N11 N 0.4877(3) 0.1170(2) 0.3194(2) 0.0364(13) Uani 1 1 d . . . . .
N12 N 0.4708(3) 0.2568(2) 0.1985(2) 0.0336(12) Uani 1 1 d . . . . .
C1 C 0.1204(3) 0.2859(2) 0.2326(3) 0.0246(12) Uani 1 1 d . . . . .
C2 C 0.1178(3) 0.3290(2) 0.3425(2) 0.0239(12) Uani 1 1 d . . . . .
C3 C 0.1236(3) 0.2184(2) 0.3859(2) 0.0219(12) Uani 1 1 d . . . . .
C4 C 0.1254(3) 0.1743(3) 0.2774(2) 0.0271(13) Uani 1 1 d . . . . .
C5 C 0.2800(3) 0.3202(2) 0.2859(2) 0.0236(12) Uani 1 1 d . . . . .
C6 C 0.2852(3) 0.2845(2) 0.3988(3) 0.0238(12) Uani 1 1 d . . . . .
C7 C 0.2994(3) 0.1716(2) 0.3621(3) 0.0248(13) Uani 1 1 d . . . . .
C8 C 0.2918(3) 0.2095(2) 0.2485(2) 0.0224(12) Uani 1 1 d . . . . .
C9 C 0.4442(3) 0.3296(3) 0.3346(3) 0.0275(13) Uani 1 1 d . . . . .
C10 C 0.4562(3) 0.2395(2) 0.4118(3) 0.0267(13) Uani 1 1 d . . . . .
C11 C 0.4782(3) 0.1642(3) 0.3231(3) 0.0290(14) Uani 1 1 d . . . . .
C12 C 0.4646(3) 0.2523(3) 0.2458(3) 0.0262(13) Uani 1 1 d . . . . .
Eu1 Eu 0.24010(2) 0.49766(2) 0.56441(2) 0.01568(6) Uani 1 1 d . . . . .
O1 O 0.14920(18) 0.56458(14) 0.54946(15) 0.0190(8) Uani 1 1 d . . . . .
O2 O 0.21106(17) 0.53534(15) 0.65146(15) 0.0188(8) Uani 1 1 d . . . . .
O3 O 0.19544(18) 0.46199(15) 0.48145(15) 0.0190(8) Uani 1 1 d . . . . .
O4 O 0.13715(17) 0.44879(14) 0.58696(15) 0.0179(8) Uani 1 1 d . . . . .
O5 O 0.27047(17) 0.41416(15) 0.60714(15) 0.0174(8) Uani 1 1 d . . . . .
O6 O 0.34313(18) 0.51399(15) 0.61769(15) 0.0198(8) Uani 1 1 d . . . . .
O7 O 0.28509(18) 0.57785(15) 0.52206(15) 0.0188(8) Uani 1 1 d . . . . .
O8 O 0.33298(19) 0.46641(15) 0.50678(15) 0.0205(8) Uani 1 1 d . . . . .
N13 N 0.1617(2) 0.61709(18) 0.56520(19) 0.0182(9) Uani 1 1 d . . . . .
N14 N 0.1495(2) 0.54288(19) 0.66924(19) 0.0199(10) Uani 1 1 d . . . . .
N15 N 0.1323(2) 0.46750(18) 0.46705(18) 0.0174(9) Uani 1 1 d . . . . .
N16 N 0.1324(2) 0.39514(18) 0.57180(19) 0.0186(10) Uani 1 1 d . . . . .
N17 N 0.3311(2) 0.39244(18) 0.60474(18) 0.0177(9) Uani 1 1 d . . . . .
N18 N 0.3437(2) 0.50087(18) 0.67185(18) 0.0176(9) Uani 1 1 d . . . . .
N19 N 0.3491(2) 0.58944(18) 0.52413(18) 0.0183(9) Uani 1 1 d . . . . .
N20 N 0.3341(2) 0.48261(19) 0.45347(19) 0.0199(10) Uani 1 1 d . . . . .
C13 C 0.1854(3) 0.6539(2) 0.5279(2) 0.0208(12) Uani 1 1 d . . . . .
H13 H 0.190240 0.643220 0.489847 0.025 Uiso 1 1 calc R U . . .
C14 C 0.2029(3) 0.7075(2) 0.5446(3) 0.0264(13) Uani 1 1 d . . . . .
H14 H 0.219479 0.733620 0.518080 0.032 Uiso 1 1 calc R U . . .
C15 C 0.1961(3) 0.7231(2) 0.6006(2) 0.0238(12) Uani 1 1 d . . . . .
H15 H 0.210457 0.758965 0.613069 0.029 Uiso 1 1 calc R U . . .
C16 C 0.1682(3) 0.6854(2) 0.6374(2) 0.0218(12) Uani 1 1 d . . . . .
H16 H 0.160436 0.696056 0.675130 0.026 Uiso 1 1 calc R U . . .
C17 C 0.1515(3) 0.6324(2) 0.6198(2) 0.0179(11) Uani 1 1 d . . . . .
C18 C 0.1169(3) 0.5918(2) 0.6569(2) 0.0183(11) Uani 1 1 d . . . . .
C19 C 0.0551(3) 0.6015(2) 0.6787(2) 0.0237(12) Uani 1 1 d . . . . .
H19 H 0.033059 0.635826 0.671102 0.028 Uiso 1 1 calc R U . . .
C20 C 0.0245(3) 0.5613(3) 0.7120(2) 0.0259(13) Uani 1 1 d . . . . .
H20 H -0.018317 0.567993 0.727382 0.031 Uiso 1 1 calc R U . . .
C21 C 0.0576(3) 0.5114(3) 0.7222(2) 0.0280(13) Uani 1 1 d . . . . .
H21 H 0.037039 0.483234 0.744289 0.034 Uiso 1 1 calc R U . . .
C22 C 0.1197(3) 0.5027(2) 0.7007(2) 0.0234(11) Uani 1 1 d . . . . .
H22 H 0.142131 0.468368 0.707801 0.028 Uiso 1 1 calc R U . . .
C23 C 0.1147(3) 0.5111(2) 0.4340(2) 0.0197(11) Uani 1 1 d . . . . .
H23 H 0.146949 0.538277 0.423554 0.024 Uiso 1 1 calc R U . . .
C24 C 0.0504(3) 0.5162(2) 0.4154(2) 0.0237(13) Uani 1 1 d . . . . .
H24 H 0.037993 0.546655 0.392131 0.028 Uiso 1 1 calc R U . . .
C25 C 0.0033(3) 0.4762(2) 0.4310(2) 0.0231(12) Uani 1 1 d . . . . .
H25 H -0.041331 0.479106 0.418446 0.028 Uiso 1 1 calc R U . . .
C26 C 0.0223(3) 0.4329(2) 0.4646(2) 0.0236(12) Uani 1 1 d . . . . .
H26 H -0.009363 0.405434 0.475446 0.028 Uiso 1 1 calc R U . . .
C27 C 0.0872(3) 0.4286(2) 0.4831(2) 0.0185(11) Uani 1 1 d . . . . .
C28 C 0.1103(3) 0.3821(2) 0.5195(2) 0.0190(11) Uani 1 1 d . . . . .
C29 C 0.1062(3) 0.3266(2) 0.5033(2) 0.0240(12) Uani 1 1 d . . . . .
H29 H 0.091264 0.317137 0.466838 0.029 Uiso 1 1 calc R U . . .
C30 C 0.1241(3) 0.2849(2) 0.5409(3) 0.0259(13) Uani 1 1 d . . . . .
H30 H 0.122264 0.246568 0.530188 0.031 Uiso 1 1 calc R U . . .
C31 C 0.1446(3) 0.2994(2) 0.5937(3) 0.0266(13) Uani 1 1 d . . . . .
H31 H 0.155937 0.270941 0.619826 0.032 Uiso 1 1 calc R U . . .
C32 C 0.1488(3) 0.3548(2) 0.6090(2) 0.0221(12) Uani 1 1 d . . . . .
H32 H 0.163077 0.364722 0.645486 0.027 Uiso 1 1 calc R U . . .
C33 C 0.3451(3) 0.3553(2) 0.5638(2) 0.0230(12) Uani 1 1 d . . . . .
H33 H 0.312966 0.347578 0.535739 0.028 Uiso 1 1 calc R U . . .
C34 C 0.4056(3) 0.3288(2) 0.5625(3) 0.0280(13) Uani 1 1 d . . . . .
H34 H 0.414832 0.302037 0.534215 0.034 Uiso 1 1 calc R U . . .
C35 C 0.4527(3) 0.3410(2) 0.6022(3) 0.0286(14) Uani 1 1 d . . . . .
H35 H 0.494973 0.323163 0.601319 0.034 Uiso 1 1 calc R U . . .
C36 C 0.4379(3) 0.3797(2) 0.6436(3) 0.0265(13) Uani 1 1 d . . . . .
H36 H 0.469657 0.388025 0.671835 0.032 Uiso 1 1 calc R U . . .
C37 C 0.3768(3) 0.4061(2) 0.6437(2) 0.0182(11) Uani 1 1 d . . . . .
C38 C 0.3584(3) 0.4473(2) 0.6876(2) 0.0175(11) Uani 1 1 d . . . . .
C39 C 0.3606(3) 0.4344(2) 0.7434(2) 0.0260(13) Uani 1 1 d . . . . .
H39 H 0.370918 0.397237 0.754830 0.031 Uiso 1 1 calc R U . . .
C40 C 0.3479(3) 0.4748(3) 0.7828(3) 0.0318(14) Uani 1 1 d . . . . .
H40 H 0.348652 0.465647 0.821465 0.038 Uiso 1 1 calc R U . . .
C41 C 0.3341(3) 0.5284(2) 0.7659(2) 0.0246(13) Uani 1 1 d . . . . .
H41 H 0.325880 0.556796 0.792831 0.030 Uiso 1 1 calc R U . . .
C42 C 0.3321(3) 0.5409(2) 0.7103(2) 0.0220(12) Uani 1 1 d . . . . .
H42 H 0.322578 0.578082 0.698625 0.026 Uiso 1 1 calc R U . . .
C43 C 0.3734(3) 0.6238(2) 0.5644(2) 0.0255(13) Uani 1 1 d . . . . .
H43 H 0.343584 0.640178 0.590542 0.031 Uiso 1 1 calc R U . . .
C44 C 0.4394(3) 0.6354(3) 0.5680(3) 0.0290(14) Uani 1 1 d . . . . .
H44 H 0.455636 0.659356 0.596596 0.035 Uiso 1 1 calc R U . . .
C45 C 0.4828(3) 0.6118(2) 0.5296(3) 0.0287(14) Uani 1 1 d . . . . .
H45 H 0.529131 0.619360 0.531786 0.034 Uiso 1 1 calc R U . . .
C46 C 0.4584(3) 0.5772(2) 0.4880(3) 0.0266(13) Uani 1 1 d . . . . .
H46 H 0.487694 0.560997 0.461412 0.032 Uiso 1 1 calc R U . . .
C47 C 0.3906(3) 0.5663(2) 0.4856(2) 0.0208(12) Uani 1 1 d . . . . .
C48 C 0.3603(3) 0.5334(2) 0.4399(2) 0.0210(12) Uani 1 1 d . . . . .
C49 C 0.3593(3) 0.5513(2) 0.3852(2) 0.0233(12) Uani 1 1 d . . . . .
H49 H 0.376952 0.587006 0.375713 0.028 Uiso 1 1 calc R U . . .
C50 C 0.3326(3) 0.5174(3) 0.3441(3) 0.0289(14) Uani 1 1 d . . . . .
H50 H 0.330415 0.529934 0.306441 0.035 Uiso 1 1 calc R U . . .
C51 C 0.3092(3) 0.4651(2) 0.3588(2) 0.0263(13) Uani 1 1 d . . . . .
H51 H 0.292595 0.440606 0.330775 0.032 Uiso 1 1 calc R U . . .
C52 C 0.3098(3) 0.4482(2) 0.4130(2) 0.0209(12) Uani 1 1 d . . . . .
H52 H 0.293178 0.412281 0.422724 0.025 Uiso 1 1 calc R U . . .
O9 O 0.4920(2) 0.50857(19) 0.6303(2) 0.0469(13) Uani 1 1 d G . . . .
H9A H 0.455773 0.522025 0.615197 0.070 Uiso 1 1 d G U . . .
H9B H 0.507960 0.536138 0.650019 0.070 Uiso 1 1 d G U . . .
O10 O 0.4783(9) 0.1960(6) 0.5768(6) 0.025(5) Uani 0.253(12) 1 d G . P . .
H10A H 0.479177 0.209367 0.543001 0.038 Uiso 0.253(12) 1 d G U P . .
H10B H 0.482099 0.225183 0.598322 0.038 Uiso 0.253(12) 1 d G U P . .

loop_
_atom_site_aniso_label
_atom_site_aniso_U_11
_atom_site_aniso_U_22
_atom_site_aniso_U_33
_atom_site_aniso_U_23
_atom_site_aniso_U_13
_atom_site_aniso_U_12
Au1 0.01993(11) 0.02206(11) 0.01852(10) 0.00020(8) 0.00017(8) -0.00018(9)
Au2 0.01963(11) 0.02157(11) 0.01746(10) 0.00000(9) -0.00059(8) 0.00014(8)
Au3 0.01944(11) 0.02660(12) 0.02309(11) -0.00302(10) -0.00108(8) -0.00111(9)
N1 0.043(3) 0.033(3) 0.022(3) 0.000(2) -0.003(2) 0.001(2)
N2 0.047(3) 0.025(3) 0.026(3) 0.005(2) 0.007(3) -0.001(2)
N3 0.035(3) 0.028(3) 0.023(3) -0.001(2) 0.002(2) -0.002(2)
N4 0.053(4) 0.028(3) 0.022(3) -0.001(2) -0.005(3) 0.003(3)
N5 0.036(3) 0.028(3) 0.027(3) -0.003(2) 0.001(2) 0.003(2)
N6 0.047(3) 0.024(3) 0.019(3) 0.003(2) -0.004(2) -0.001(2)
N7 0.042(3) 0.031(3) 0.020(3) 0.002(2) 0.003(2) 0.004(2)
N8 0.051(4) 0.024(3) 0.022(3) -0.001(2) 0.002(2) 0.005(2)
N9 0.039(3) 0.030(3) 0.037(3) -0.008(2) -0.005(3) 0.007(2)
N10 0.037(3) 0.048(4) 0.030(3) -0.007(3) -0.001(3) 0.005(3)
N11 0.042(3) 0.034(3) 0.034(3) 0.005(2) 0.005(3) -0.009(3)
N12 0.029(3) 0.033(3) 0.039(3) -0.004(3) -0.007(2) 0.002(2)
C1 0.026(3) 0.025(3) 0.024(3) -0.005(2) 0.003(3) -0.004(2)
C2 0.029(3) 0.024(3) 0.018(3) 0.001(2) 0.003(2) 0.000(2)
C3 0.021(3) 0.022(3) 0.023(3) -0.006(2) -0.001(2) -0.003(2)
C4 0.029(3) 0.031(3) 0.022(3) 0.009(3) -0.005(3) -0.001(3)
C5 0.022(3) 0.024(3) 0.025(3) -0.007(2) -0.003(2) 0.004(2)
C6 0.028(3) 0.019(3) 0.025(3) 0.004(2) -0.002(3) -0.002(2)
C7 0.025(3) 0.026(3) 0.023(3) -0.003(3) 0.002(2) 0.002(2)
C8 0.023(3) 0.019(3) 0.025(3) 0.005(2) 0.001(2) 0.002(2)
C9 0.018(3) 0.039(4) 0.025(3) -0.005(3) -0.001(2) 0.006(3)
C10 0.017(3) 0.027(3) 0.036(4) -0.007(3) -0.003(3) -0.003(2)
C11 0.032(3) 0.036(4) 0.019(3) 0.006(3) 0.000(3) -0.003(3)
C12 0.019(3) 0.034(3) 0.026(3) -0.008(3) 0.001(2) 0.000(2)
Eu1 0.01786(12) 0.01683(12) 0.01234(11) 0.00035(11) -0.00086(10) -0.00021(11)
O1 0.027(2) 0.0151(18) 0.015(2) -0.0018(15) -0.0008(16) 0.0012(15)
O2 0.0183(19) 0.026(2) 0.0126(19) -0.0017(15) 0.0008(15) 0.0016(15)
O3 0.0184(19) 0.025(2) 0.0139(19) -0.0026(16) -0.0032(15) 0.0005(15)
O4 0.020(2) 0.0164(18) 0.017(2) -0.0039(15) 0.0023(15) -0.0001(15)
O5 0.0148(18) 0.0211(19) 0.0164(19) 0.0012(15) -0.0009(16) 0.0030(15)
O6 0.0211(19) 0.025(2) 0.0131(19) 0.0045(15) 0.0003(15) -0.0019(15)
O7 0.0186(19) 0.0210(19) 0.0169(19) 0.0022(15) 0.0000(16) -0.0040(15)
O8 0.026(2) 0.025(2) 0.0112(19) 0.0015(15) 0.0030(16) 0.0013(16)
N13 0.017(2) 0.020(2) 0.018(2) 0.0010(19) -0.0014(19) 0.0009(18)
N14 0.023(2) 0.024(2) 0.013(2) -0.0018(19) -0.0006(19) -0.0002(19)
N15 0.021(2) 0.021(2) 0.011(2) -0.0019(18) -0.0033(18) 0.0011(18)
N16 0.021(2) 0.019(2) 0.016(2) 0.0025(18) 0.0016(19) -0.0014(18)
N17 0.021(2) 0.018(2) 0.014(2) 0.0013(18) 0.0022(19) -0.0030(18)
N18 0.017(2) 0.021(2) 0.015(2) -0.0004(19) -0.0012(18) -0.0021(19)
N19 0.024(2) 0.017(2) 0.014(2) 0.0023(18) -0.0019(19) -0.0018(18)
N20 0.022(2) 0.022(2) 0.015(2) -0.0018(19) 0.0003(19) 0.0005(19)
C13 0.025(3) 0.021(3) 0.016(3) 0.002(2) 0.004(2) 0.003(2)
C14 0.029(3) 0.023(3) 0.027(3) 0.005(2) 0.000(3) 0.002(2)
C15 0.029(3) 0.019(3) 0.023(3) 0.000(2) -0.004(2) 0.003(2)
C16 0.024(3) 0.021(3) 0.020(3) -0.002(2) -0.002(2) 0.003(2)
C17 0.017(3) 0.022(3) 0.015(3) 0.002(2) -0.002(2) 0.004(2)
C18 0.020(3) 0.023(3) 0.013(3) -0.004(2) -0.004(2) 0.001(2)
C19 0.029(3) 0.025(3) 0.017(3) -0.006(2) -0.004(2) 0.002(2)
C20 0.022(3) 0.038(3) 0.018(3) -0.008(3) 0.005(2) -0.006(2)
C21 0.032(3) 0.032(3) 0.020(3) 0.004(3) 0.002(3) -0.009(3)
C22 0.030(3) 0.025(3) 0.015(3) 0.000(2) -0.001(2) -0.001(3)
C23 0.021(3) 0.023(3) 0.015(3) 0.000(2) -0.001(2) 0.000(2)
C24 0.036(3) 0.021(3) 0.014(3) -0.001(2) -0.005(2) 0.011(2)
C25 0.023(3) 0.026(3) 0.020(3) -0.008(2) -0.004(2) 0.003(2)
C26 0.023(3) 0.028(3) 0.020(3) -0.008(2) -0.002(2) 0.000(2)
C27 0.024(3) 0.020(3) 0.012(3) -0.002(2) 0.001(2) -0.004(2)
C28 0.017(3) 0.020(3) 0.020(3) -0.001(2) -0.003(2) -0.002(2)
C29 0.029(3) 0.024(3) 0.018(3) -0.004(2) 0.000(2) -0.002(2)
C30 0.026(3) 0.023(3) 0.029(3) -0.001(2) 0.003(3) -0.003(2)
C31 0.027(3) 0.025(3) 0.028(3) 0.007(3) 0.003(3) 0.001(2)
C32 0.023(3) 0.028(3) 0.016(3) 0.007(2) -0.002(2) -0.002(2)
C33 0.031(3) 0.020(3) 0.017(3) 0.002(2) 0.002(3) -0.002(2)
C34 0.035(3) 0.019(3) 0.030(3) 0.000(3) 0.013(3) 0.001(2)
C35 0.024(3) 0.021(3) 0.042(4) 0.006(3) 0.012(3) 0.008(2)
C36 0.026(3) 0.024(3) 0.030(3) 0.002(3) 0.000(3) -0.003(2)
C37 0.023(3) 0.016(2) 0.016(3) 0.000(2) -0.001(2) -0.002(2)
C38 0.016(3) 0.023(3) 0.014(3) -0.002(2) -0.001(2) -0.002(2)
C39 0.034(4) 0.026(3) 0.018(3) 0.001(2) -0.011(3) -0.002(2)
C40 0.041(4) 0.040(4) 0.014(3) -0.001(3) 0.000(3) -0.006(3)
C41 0.024(3) 0.032(3) 0.018(3) -0.011(2) -0.002(2) -0.007(2)
C42 0.021(3) 0.023(3) 0.023(3) -0.006(2) -0.001(2) -0.005(2)
C43 0.040(4) 0.022(3) 0.015(3) 0.003(2) 0.003(3) 0.000(3)
C44 0.034(3) 0.030(3) 0.023(3) 0.003(3) -0.002(3) -0.016(3)
C45 0.024(3) 0.036(3) 0.026(3) 0.010(3) -0.005(3) -0.010(3)
C46 0.025(3) 0.029(3) 0.025(3) 0.003(3) 0.003(3) -0.005(2)
C47 0.024(3) 0.020(3) 0.018(3) 0.002(2) 0.000(2) -0.003(2)
C48 0.027(3) 0.020(3) 0.016(3) 0.002(2) 0.004(2) -0.002(2)
C49 0.032(3) 0.024(3) 0.014(3) -0.001(2) 0.003(2) -0.001(2)
C50 0.032(3) 0.035(3) 0.020(3) 0.002(3) 0.008(3) 0.005(3)
C51 0.031(3) 0.028(3) 0.020(3) -0.006(2) 0.001(3) 0.005(2)
C52 0.025(3) 0.019(3) 0.019(3) -0.006(2) -0.001(2) -0.002(2)
O9 0.036(3) 0.032(3) 0.073(4) 0.003(3) 0.002(3) -0.001(2)
O10 0.042(11) 0.025(9) 0.009(8) -0.004(6) 0.007(7) 0.001(7)

loop_
_atom_type_symbol
_atom_type_description
_atom_type_scat_dispersion_real
_atom_type_scat_dispersion_imag
_atom_type_scat_source
C C 0.0033 0.0016 'International Tables Vol C Tables 4.2.6.8 and 6.1.1.4'
H H 0.0000 0.0000 'International Tables Vol C Tables 4.2.6.8 and 6.1.1.4'
Au Au -2.0133 8.8022 'International Tables Vol C Tables 4.2.6.8 and 6.1.1.4'
Eu Eu -0.1578 3.6682 'International Tables Vol C Tables 4.2.6.8 and 6.1.1.4'
N N 0.0061 0.0033 'International Tables Vol C Tables 4.2.6.8 and 6.1.1.4'
O O 0.0106 0.0060 'International Tables Vol C Tables 4.2.6.8 and 6.1.1.4'

loop_
_geom_angle_atom_site_label_1
_geom_angle_atom_site_label_2
_geom_angle_atom_site_label_3
_geom_angle
_geom_angle_site_symmetry_1
_geom_angle_site_symmetry_3
_geom_angle_publ_flag
C1 Au1 Au2 97.10(17) . . ?
C2 Au1 Au2 91.90(17) . . ?
C2 Au1 C1 89.5(2) . . ?
C2 Au1 C4 179.1(2) . . ?
C3 Au1 Au2 82.33(16) . . ?
C3 Au1 C1 179.4(2) . . ?
C3 Au1 C2 90.3(2) . . ?
C3 Au1 C4 88.8(2) . . ?
C4 Au1 Au2 87.91(17) . . ?
C4 Au1 C1 91.4(2) . . ?
Au1 Au2 Au3 175.165(9) . . ?
C5 Au2 Au1 80.07(16) . . ?
C5 Au2 Au3 95.88(16) . . ?
C5 Au2 C6 90.1(2) . . ?
C5 Au2 C7 178.9(2) . . ?
C5 Au2 C8 88.5(2) . . ?
C6 Au2 Au1 92.18(17) . . ?
C6 Au2 Au3 90.45(17) . . ?
C6 Au2 C7 90.4(2) . . ?
C6 Au2 C8 178.6(2) . . ?
C7 Au2 Au1 100.89(16) . . ?
C7 Au2 Au3 83.14(16) . . ?
C7 Au2 C8 91.0(2) . . ?
C8 Au2 Au1 87.29(16) . . ?
C8 Au2 Au3 89.98(16) . . ?
C9 Au3 Au2 80.93(16) . . ?
C10 Au3 Au2 89.40(16) . . ?
C10 Au3 C9 90.3(2) . . ?
C10 Au3 C11 89.7(2) . . ?
C11 Au3 Au2 100.15(18) . . ?
C11 Au3 C9 178.9(2) . . ?
C12 Au3 Au2 90.65(16) . . ?
C12 Au3 C9 90.3(2) . . ?
C12 Au3 C10 179.4(2) . . ?
C12 Au3 C11 89.6(2) . . ?
N1 C1 Au1 178.9(6) . . ?
N2 C2 Au1 178.5(6) . . ?
N3 C3 Au1 178.0(5) . . ?
N4 C4 Au1 177.7(6) . . ?
N5 C5 Au2 178.4(5) . . ?
N6 C6 Au2 179.3(6) . . ?
N7 C7 Au2 177.1(5) . . ?
N8 C8 Au2 178.6(5) . . ?
N9 C9 Au3 175.8(5) . . ?
N10 C10 Au3 178.6(6) . . ?
N11 C11 Au3 179.1(6) . . ?
N12 C12 Au3 176.0(5) . . ?
O1 Eu1 O6 126.80(12) . . ?
O2 Eu1 O1 72.21(12) . . ?
O2 Eu1 O4 76.99(12) . . ?
O2 Eu1 O6 71.85(12) . . ?
O2 Eu1 O7 99.63(13) . . ?
O2 Eu1 O8 144.21(12) . . ?
O3 Eu1 O1 80.04(12) . . ?
O3 Eu1 O2 143.01(12) . . ?
O3 Eu1 O4 71.82(12) . . ?
O3 Eu1 O6 145.04(12) . . ?
O3 Eu1 O7 94.47(13) . . ?
O3 Eu1 O8 72.69(12) . . ?
O4 Eu1 O1 73.20(12) . . ?
O4 Eu1 O6 132.48(12) . . ?
O4 Eu1 O8 129.03(12) . . ?
O5 Eu1 O1 144.98(12) . . ?
O5 Eu1 O2 90.17(13) . . ?
O5 Eu1 O3 99.37(13) . . ?
O5 Eu1 O4 73.45(12) . . ?
O5 Eu1 O6 71.72(12) . . ?
O5 Eu1 O7 142.06(13) . . ?
O5 Eu1 O8 77.61(12) . . ?
O7 Eu1 O1 72.15(12) . . ?
O7 Eu1 O4 144.44(12) . . ?
O7 Eu1 O6 76.73(12) . . ?
O7 Eu1 O8 73.12(12) . . ?
O8 Eu1 O1 133.39(12) . . ?
O8 Eu1 O6 72.38(12) . . ?
N13 O1 Eu1 115.5(3) . . ?
N14 O2 Eu1 124.9(3) . . ?
N15 O3 Eu1 123.6(3) . . ?
N16 O4 Eu1 117.4(3) . . ?
N17 O5 Eu1 123.9(3) . . ?
N18 O6 Eu1 118.3(3) . . ?
N19 O7 Eu1 122.1(3) . . ?
N20 O8 Eu1 117.8(3) . . ?
O1 N13 C13 119.7(4) . . ?
O1 N13 C17 119.5(4) . . ?
C13 N13 C17 120.9(5) . . ?
O2 N14 C18 119.6(4) . . ?
O2 N14 C22 119.7(4) . . ?
C22 N14 C18 120.6(5) . . ?
O3 N15 C23 118.7(4) . . ?
O3 N15 C27 120.1(4) . . ?
C27 N15 C23 121.1(5) . . ?
O4 N16 C28 119.5(4) . . ?
O4 N16 C32 119.1(5) . . ?
C32 N16 C28 121.4(5) . . ?
O5 N17 C33 118.7(4) . . ?
O5 N17 C37 120.1(4) . . ?
C37 N17 C33 121.1(5) . . ?
O6 N18 C38 119.4(4) . . ?
O6 N18 C42 119.8(4) . . ?
C42 N18 C38 120.8(5) . . ?
O7 N19 C43 120.3(5) . . ?
O7 N19 C47 119.2(4) . . ?
C43 N19 C47 120.5(5) . . ?
O8 N20 C48 119.6(4) . . ?
O8 N20 C52 120.0(4) . . ?
C52 N20 C48 120.4(5) . . ?
N13 C13 H13 119.9 . . ?
N13 C13 C14 120.1(5) . . ?
C14 C13 H13 119.9 . . ?
C13 C14 H14 120.0 . . ?
C13 C14 C15 119.9(5) . . ?
C15 C14 H14 120.0 . . ?
C14 C15 H15 120.7 . . ?
C16 C15 C14 118.6(5) . . ?
C16 C15 H15 120.7 . . ?
C15 C16 H16 119.9 . . ?
C17 C16 C15 120.2(5) . . ?
C17 C16 H16 119.9 . . ?
N13 C17 C16 120.1(5) . . ?
N13 C17 C18 117.6(5) . . ?
C16 C17 C18 122.0(5) . . ?
N14 C18 C17 117.4(5) . . ?
C19 C18 N14 119.8(5) . . ?
C19 C18 C17 122.8(5) . . ?
C18 C19 H19 119.8 . . ?
C18 C19 C20 120.3(5) . . ?
C20 C19 H19 119.8 . . ?
C19 C20 H20 120.6 . . ?
C21 C20 C19 118.7(5) . . ?
C21 C20 H20 120.6 . . ?
C20 C21 H21 119.9 . . ?
C22 C21 C20 120.2(6) . . ?
C22 C21 H21 119.9 . . ?
N14 C22 C21 120.3(5) . . ?
N14 C22 H22 119.9 . . ?
C21 C22 H22 119.9 . . ?
N15 C23 H23 119.9 . . ?
N15 C23 C24 120.2(5) . . ?
C24 C23 H23 119.9 . . ?
C23 C24 H24 120.2 . . ?
C23 C24 C25 119.5(5) . . ?
C25 C24 H24 120.2 . . ?
C24 C25 H25 120.4 . . ?
C26 C25 C24 119.1(5) . . ?
C26 C25 H25 120.4 . . ?
C25 C26 H26 119.7 . . ?
C25 C26 C27 120.6(6) . . ?
C27 C26 H26 119.7 . . ?
N15 C27 C26 119.5(5) . . ?
N15 C27 C28 117.9(5) . . ?
C26 C27 C28 122.6(5) . . ?
N16 C28 C27 118.0(5) . . ?
N16 C28 C29 119.8(5) . . ?
C29 C28 C27 122.1(5) . . ?
C28 C29 H29 120.4 . . ?
C28 C29 C30 119.2(5) . . ?
C30 C29 H29 120.4 . . ?
C29 C30 H30 120.2 . . ?
C31 C30 C29 119.6(5) . . ?
C31 C30 H30 120.2 . . ?
C30 C31 H31 119.8 . . ?
C30 C31 C32 120.3(5) . . ?
C32 C31 H31 119.8 . . ?
N16 C32 C31 119.7(5) . . ?
N16 C32 H32 120.2 . . ?
C31 C32 H32 120.2 . . ?
N17 C33 H33 119.9 . . ?
N17 C33 C34 120.2(5) . . ?
C34 C33 H33 119.9 . . ?
C33 C34 H34 120.0 . . ?
C33 C34 C35 120.0(5) . . ?
C35 C34 H34 120.0 . . ?
C34 C35 H35 120.4 . . ?
C34 C35 C36 119.1(5) . . ?
C36 C35 H35 120.4 . . ?
C35 C36 H36 120.1 . . ?
C37 C36 C35 119.7(6) . . ?
C37 C36 H36 120.1 . . ?
N17 C37 C36 119.7(5) . . ?
N17 C37 C38 118.5(5) . . ?
C36 C37 C38 121.7(5) . . ?
N18 C38 C37 118.5(5) . . ?
N18 C38 C39 119.1(5) . . ?
C39 C38 C37 122.2(5) . . ?
C38 C39 H39 119.8 . . ?
C38 C39 C40 120.4(6) . . ?
C40 C39 H39 119.8 . . ?
C39 C40 H40 120.3 . . ?
C41 C40 C39 119.3(6) . . ?
C41 C40 H40 120.3 . . ?
C40 C41 H41 120.0 . . ?
C42 C41 C40 119.9(5) . . ?
C42 C41 H41 120.0 . . ?
N18 C42 C41 120.4(5) . . ?
N18 C42 H42 119.8 . . ?
C41 C42 H42 119.8 . . ?
N19 C43 H43 119.4 . . ?
N19 C43 C44 121.3(6) . . ?
C44 C43 H43 119.4 . . ?
C43 C44 H44 120.3 . . ?
C43 C44 C45 119.4(6) . . ?
C45 C44 H44 120.3 . . ?
C44 C45 H45 120.2 . . ?
C46 C45 C44 119.7(5) . . ?
C46 C45 H45 120.2 . . ?
C45 C46 H46 120.3 . . ?
C45 C46 C47 119.4(6) . . ?
C47 C46 H46 120.3 . . ?
N19 C47 C46 119.8(5) . . ?
N19 C47 C48 117.7(5) . . ?
C46 C47 C48 122.4(5) . . ?
N20 C48 C47 117.1(5) . . ?
N20 C48 C49 119.8(5) . . ?
C49 C48 C47 123.0(5) . . ?
C48 C49 H49 120.0 . . ?
C48 C49 C50 120.1(5) . . ?
C50 C49 H49 120.0 . . ?
C49 C50 H50 120.7 . . ?
C51 C50 C49 118.7(6) . . ?
C51 C50 H50 120.7 . . ?
C50 C51 H51 119.7 . . ?
C52 C51 C50 120.5(6) . . ?
C52 C51 H51 119.7 . . ?
N20 C52 H52 119.8 . . ?
C51 C52 N20 120.4(5) . . ?
C51 C52 H52 119.8 . . ?
H9A O9 H9B 104.7 . . ?
H10A O10 H10B 104.8 . . ?

loop_
_geom_bond_atom_site_label_1
_geom_bond_atom_site_label_2
_geom_bond_distance
_geom_bond_site_symmetry_2
_geom_bond_publ_flag
Au1 Au2 3.3856(3) . ?
Au1 C1 2.008(6) . ?
Au1 C2 2.004(6) . ?
Au1 C3 2.000(6) . ?
Au1 C4 2.007(6) . ?
Au2 Au3 3.4501(3) . ?
Au2 C5 1.999(6) . ?
Au2 C6 2.007(6) . ?
Au2 C7 2.009(6) . ?
Au2 C8 2.015(6) . ?
Au3 C9 2.018(6) . ?
Au3 C10 1.995(7) . ?
Au3 C11 1.997(6) . ?
Au3 C12 1.995(6) . ?
N1 C1 1.148(7) . ?
N2 C2 1.135(7) . ?
N3 C3 1.142(7) . ?
N4 C4 1.136(7) . ?
N5 C5 1.142(7) . ?
N6 C6 1.140(7) . ?
N7 C7 1.132(7) . ?
N8 C8 1.138(7) . ?
N9 C9 1.135(7) . ?
N10 C10 1.140(8) . ?
N11 C11 1.145(8) . ?
N12 C12 1.143(8) . ?
Eu1 O1 2.453(4) . ?
Eu1 O2 2.343(4) . ?
Eu1 O3 2.340(4) . ?
Eu1 O4 2.436(4) . ?
Eu1 O5 2.321(3) . ?
Eu1 O6 2.463(4) . ?
Eu1 O7 2.347(4) . ?
Eu1 O8 2.438(4) . ?
O1 N13 1.332(5) . ?
O2 N14 1.321(6) . ?
O3 N15 1.321(5) . ?
O4 N16 1.334(5) . ?
O5 N17 1.325(5) . ?
O6 N18 1.334(5) . ?
O7 N19 1.318(5) . ?
O8 N20 1.333(5) . ?
N13 C13 1.341(7) . ?
N13 C17 1.373(7) . ?
N14 C18 1.370(7) . ?
N14 C22 1.359(7) . ?
N15 C23 1.355(7) . ?
N15 C27 1.353(7) . ?
N16 C28 1.363(7) . ?
N16 C32 1.351(7) . ?
N17 C33 1.351(7) . ?
N17 C37 1.350(7) . ?
N18 C38 1.365(7) . ?
N18 C42 1.346(7) . ?
N19 C43 1.356(7) . ?
N19 C47 1.361(7) . ?
N20 C48 1.361(7) . ?
N20 C52 1.360(7) . ?
C13 H13 0.9500 . ?
C13 C14 1.386(8) . ?
C14 H14 0.9500 . ?
C14 C15 1.398(8) . ?
C15 H15 0.9500 . ?
C15 C16 1.380(8) . ?
C16 H16 0.9500 . ?
C16 C17 1.374(7) . ?
C17 C18 1.488(7) . ?
C18 C19 1.367(8) . ?
C19 H19 0.9500 . ?
C19 C20 1.389(8) . ?
C20 H20 0.9500 . ?
C20 C21 1.386(8) . ?
C21 H21 0.9500 . ?
C21 C22 1.367(8) . ?
C22 H22 0.9500 . ?
C23 H23 0.9500 . ?
C23 C24 1.372(8) . ?
C24 H24 0.9500 . ?
C24 C25 1.393(8) . ?
C25 H25 0.9500 . ?
C25 C26 1.364(8) . ?
C26 H26 0.9500 . ?
C26 C27 1.380(8) . ?
C27 C28 1.487(7) . ?
C28 C29 1.381(7) . ?
C29 H29 0.9500 . ?
C29 C30 1.391(8) . ?
C30 H30 0.9500 . ?
C30 C31 1.373(8) . ?
C31 H31 0.9500 . ?
C31 C32 1.375(8) . ?
C32 H32 0.9500 . ?
C33 H33 0.9500 . ?
C33 C34 1.370(8) . ?
C34 H34 0.9500 . ?
C34 C35 1.374(9) . ?
C35 H35 0.9500 . ?
C35 C36 1.387(8) . ?
C36 H36 0.9500 . ?
C36 C37 1.380(8) . ?
C37 C38 1.486(7) . ?
C38 C39 1.371(7) . ?
C39 H39 0.9500 . ?
C39 C40 1.373(8) . ?
C40 H40 0.9500 . ?
C40 C41 1.370(9) . ?
C41 H41 0.9500 . ?
C41 C42 1.365(8) . ?
C42 H42 0.9500 . ?
C43 H43 0.9500 . ?
C43 C44 1.358(8) . ?
C44 H44 0.9500 . ?
C44 C45 1.388(9) . ?
C45 H45 0.9500 . ?
C45 C46 1.382(8) . ?
C46 H46 0.9500 . ?
C46 C47 1.388(8) . ?
C47 C48 1.478(8) . ?
C48 C49 1.377(8) . ?
C49 H49 0.9500 . ?
C49 C50 1.382(8) . ?
C50 H50 0.9500 . ?
C50 C51 1.381(8) . ?
C51 H51 0.9500 . ?
C51 C52 1.359(8) . ?
C52 H52 0.9500 . ?
O9 H9A 0.8747 . ?
O9 H9B 0.8709 . ?
O10 H10A 0.8699 . ?
O10 H10B 0.8691 . ?

loop_
_geom_hbond_atom_site_label_D
_geom_hbond_atom_site_label_H
_geom_hbond_atom_site_label_A
_geom_hbond_distance_DH
_geom_hbond_distance_HA
_geom_hbond_distance_DA
_geom_hbond_angle_DHA
_geom_hbond_site_symmetry_A
_geom_hbond_publ_flag
O9 H9A O6 0.87 2.27 3.012(6) 142.0 . yes
O10 H10A N10 0.87 2.16 3.005(16) 164.2 . yes

loop_
_geom_torsion_atom_site_label_1
_geom_torsion_atom_site_label_2
_geom_torsion_atom_site_label_3
_geom_torsion_atom_site_label_4
_geom_torsion
_geom_torsion_site_symmetry_1
_geom_torsion_site_symmetry_2
_geom_torsion_site_symmetry_3
_geom_torsion_site_symmetry_4
_geom_torsion_publ_flag
Eu1 O1 N13 C13 93.4(5) . . . . ?
Eu1 O1 N13 C17 -85.2(5) . . . . ?
Eu1 O2 N14 C18 -87.7(5) . . . . ?
Eu1 O2 N14 C22 93.9(5) . . . . ?
Eu1 O3 N15 C23 94.0(5) . . . . ?
Eu1 O3 N15 C27 -89.0(5) . . . . ?
Eu1 O4 N16 C28 -86.8(5) . . . . ?
Eu1 O4 N16 C32 94.2(5) . . . . ?
Eu1 O5 N17 C33 -92.3(5) . . . . ?
Eu1 O5 N17 C37 89.7(5) . . . . ?
Eu1 O6 N18 C38 85.8(5) . . . . ?
Eu1 O6 N18 C42 -96.5(5) . . . . ?
Eu1 O7 N19 C43 -94.4(5) . . . . ?
Eu1 O7 N19 C47 85.3(5) . . . . ?
Eu1 O8 N20 C48 84.7(5) . . . . ?
Eu1 O8 N20 C52 -95.9(5) . . . . ?
O1 N13 C13 C14 -175.6(5) . . . . ?
O1 N13 C17 C16 175.8(5) . . . . ?
O1 N13 C17 C18 -9.3(7) . . . . ?
O2 N14 C18 C17 4.7(7) . . . . ?
O2 N14 C18 C19 -175.1(5) . . . . ?
O2 N14 C22 C21 176.0(5) . . . . ?
O3 N15 C23 C24 176.0(5) . . . . ?
O3 N15 C27 C26 -175.7(5) . . . . ?
O3 N15 C27 C28 3.3(7) . . . . ?
O4 N16 C28 C27 -4.8(7) . . . . ?
O4 N16 C28 C29 179.1(5) . . . . ?
O4 N16 C32 C31 -179.5(5) . . . . ?
O5 N17 C33 C34 -175.0(5) . . . . ?
O5 N17 C37 C36 174.5(5) . . . . ?
O5 N17 C37 C38 -2.1(7) . . . . ?
O6 N18 C38 C37 3.3(7) . . . . ?
O6 N18 C38 C39 178.3(5) . . . . ?
O6 N18 C42 C41 -178.5(5) . . . . ?
O7 N19 C43 C44 178.5(5) . . . . ?
O7 N19 C47 C46 -178.5(5) . . . . ?
O7 N19 C47 C48 5.7(7) . . . . ?
O8 N20 C48 C47 4.2(7) . . . . ?
O8 N20 C48 C49 -177.4(5) . . . . ?
O8 N20 C52 C51 178.2(5) . . . . ?
N13 C13 C14 C15 0.3(8) . . . . ?
N13 C17 C18 N14 67.0(6) . . . . ?
N13 C17 C18 C19 -113.2(6) . . . . ?
N14 C18 C19 C20 -1.9(8) . . . . ?
N15 C23 C24 C25 0.2(8) . . . . ?
N15 C27 C28 N16 64.6(7) . . . . ?
N15 C27 C28 C29 -119.4(6) . . . . ?
N16 C28 C29 C30 0.6(8) . . . . ?
N17 C33 C34 C35 -1.6(8) . . . . ?
N17 C37 C38 N18 -63.9(7) . . . . ?
N17 C37 C38 C39 121.2(6) . . . . ?
N18 C38 C39 C40 0.3(8) . . . . ?
N19 C43 C44 C45 0.4(9) . . . . ?
N19 C47 C48 N20 -71.5(7) . . . . ?
N19 C47 C48 C49 110.2(6) . . . . ?
N20 C48 C49 C50 -0.9(8) . . . . ?
C13 N13 C17 C16 -2.7(8) . . . . ?
C13 N13 C17 C18 172.2(5) . . . . ?
C13 C14 C15 C16 -3.9(8) . . . . ?
C14 C15 C16 C17 4.1(8) . . . . ?
C15 C16 C17 N13 -1.0(8) . . . . ?
C15 C16 C17 C18 -175.6(5) . . . . ?
C16 C17 C18 N14 -118.2(6) . . . . ?
C16 C17 C18 C19 61.6(8) . . . . ?
C17 N13 C13 C14 3.0(8) . . . . ?
C17 C18 C19 C20 178.3(5) . . . . ?
C18 N14 C22 C21 -2.4(8) . . . . ?
C18 C19 C20 C21 -0.3(8) . . . . ?
C19 C20 C21 C22 1.2(9) . . . . ?
C20 C21 C22 N14 0.2(9) . . . . ?
C22 N14 C18 C17 -176.9(5) . . . . ?
C22 N14 C18 C19 3.3(8) . . . . ?
C23 N15 C27 C26 1.2(8) . . . . ?
C23 N15 C27 C28 -179.9(5) . . . . ?
C23 C24 C25 C26 0.2(8) . . . . ?
C24 C25 C26 C27 0.1(8) . . . . ?
C25 C26 C27 N15 -0.8(8) . . . . ?
C25 C26 C27 C28 -179.7(5) . . . . ?
C26 C27 C28 N16 -116.5(6) . . . . ?
C26 C27 C28 C29 59.5(8) . . . . ?
C27 N15 C23 C24 -0.9(8) . . . . ?
C27 C28 C29 C30 -175.3(5) . . . . ?
C28 N16 C32 C31 1.5(8) . . . . ?
C28 C29 C30 C31 1.0(9) . . . . ?
C29 C30 C31 C32 -1.4(9) . . . . ?
C30 C31 C32 N16 0.2(8) . . . . ?
C32 N16 C28 C27 174.2(5) . . . . ?
C32 N16 C28 C29 -1.9(8) . . . . ?
C33 N17 C37 C36 -3.5(8) . . . . ?
C33 N17 C37 C38 179.9(5) . . . . ?
C33 C34 C35 C36 0.8(9) . . . . ?
C34 C35 C36 C37 -1.3(9) . . . . ?
C35 C36 C37 N17 2.6(8) . . . . ?
C35 C36 C37 C38 179.1(5) . . . . ?
C36 C37 C38 N18 119.5(6) . . . . ?
C36 C37 C38 C39 -55.3(8) . . . . ?
C37 N17 C33 C34 3.0(8) . . . . ?
C37 C38 C39 C40 175.1(5) . . . . ?
C38 N18 C42 C41 -0.8(8) . . . . ?
C38 C39 C40 C41 -1.1(9) . . . . ?
C39 C40 C41 C42 0.9(9) . . . . ?
C40 C41 C42 N18 0.0(9) . . . . ?
C42 N18 C38 C37 -174.4(5) . . . . ?
C42 N18 C38 C39 0.6(8) . . . . ?
C43 N19 C47 C46 1.2(8) . . . . ?
C43 N19 C47 C48 -174.6(5) . . . . ?
C43 C44 C45 C46 0.3(9) . . . . ?
C44 C45 C46 C47 -0.3(9) . . . . ?
C45 C46 C47 N19 -0.4(8) . . . . ?
C45 C46 C47 C48 175.1(5) . . . . ?
C46 C47 C48 N20 112.8(6) . . . . ?
C46 C47 C48 C49 -65.4(8) . . . . ?
C47 N19 C43 C44 -1.2(8) . . . . ?
C47 C48 C49 C50 177.3(5) . . . . ?
C48 N20 C52 C51 -2.4(8) . . . . ?
C48 C49 C50 C51 -2.0(9) . . . . ?
C49 C50 C51 C52 2.8(9) . . . . ?
C50 C51 C52 N20 -0.7(9) . . . . ?
C52 N20 C48 C47 -175.2(5) . . . . ?
C52 N20 C48 C49 3.2(8) . . . . ?
